data_4509364
loop_
_publ_author_name
'Imai, Yoshitane'
'Kinuta, Takafumi'
'Kamon, Kensaku'
'Tajima, Nobuo'
'Sato, Tomohiro'
'Kuroda, Reiko'
'Matsubara, Yoshio'

_publ_section_title
;
 Complexation Behavior of Binaphthol/Tetrafluoro-1,4-benzoquinone
 Charge-Transfer Complex
;
_journal_issue 5
_journal_name_full 'Crystal Growth &amp; Design'
_journal_page_first 2393
_journal_paper_doi 10.1021/cg801287p
_journal_volume 9
_journal_year 2009
_chemical_absolute_configuration rm
_chemical_formula_sum 'C25 H18 F2 O3'
_chemical_formula_weight 404.39
_chemical_name_systematic
; 
 ? 
;
_space_group_IT_number 18
_symmetry_cell_setting orthorhombic
_symmetry_space_group_name_Hall 'P 2 2ab'
_symmetry_space_group_name_H-M 'P 21 21 2'
_atom_sites_solution_hydrogens geom
_atom_sites_solution_primary direct
_atom_sites_solution_secondary difmap
_audit_creation_method SHELXL-97
_cell_angle_alpha 90.00
_cell_angle_beta 90.00
_cell_angle_gamma 90.00
_cell_formula_units_Z 4
_cell_length_a 19.653(3)
_cell_length_b 7.1965(12)
_cell_length_c 13.694(2)
_cell_measurement_reflns_used 2152
_cell_measurement_temperature 125(2)
_cell_measurement_theta_max 28.34
_cell_measurement_theta_min 1.49
_cell_volume 1936.8(5)
_computing_cell_refinement 'Bruker SAINT'
_computing_data_collection 'Bruker SMART'
_computing_data_reduction 'Bruker SAINT'
_computing_structure_refinement 'SHELXL-97 (Sheldrick, 1997)'
_computing_structure_solution 'SHELXS-97 (Sheldrick, 1997)'
_diffrn_ambient_temperature 125(2)
_diffrn_measured_fraction_theta_full 1.000
_diffrn_measured_fraction_theta_max 1.000
_diffrn_measurement_device_type 'CCD area detector'
_diffrn_measurement_method '\w scans'
_diffrn_radiation_monochromator graphite
_diffrn_radiation_source 'fine-focus sealed tube'
_diffrn_radiation_type MoK\a
_diffrn_radiation_wavelength 0.71073
_diffrn_reflns_av_R_equivalents 0.0724
_diffrn_reflns_av_sigmaI/netI 0.1397
_diffrn_reflns_limit_h_max 17
_diffrn_reflns_limit_h_min -26
_diffrn_reflns_limit_k_max 9
_diffrn_reflns_limit_k_min -9
_diffrn_reflns_limit_l_max 17
_diffrn_reflns_limit_l_min -18
_diffrn_reflns_number 14660
_diffrn_reflns_theta_full 28.34
_diffrn_reflns_theta_max 28.34
_diffrn_reflns_theta_min 1.49
_exptl_absorpt_coefficient_mu 0.103
_exptl_absorpt_correction_T_max 0.9949
_exptl_absorpt_correction_T_min 0.9697
_exptl_absorpt_correction_type empirical
_exptl_absorpt_process_details 'Bruker SADABS'
_exptl_crystal_colour black
_exptl_crystal_density_diffrn 1.387
_exptl_crystal_density_method 'not measured'
_exptl_crystal_description plate
_exptl_crystal_F_000 840
_exptl_crystal_size_max 0.30
_exptl_crystal_size_mid 0.30
_exptl_crystal_size_min 0.05
_refine_diff_density_max 0.327
_refine_diff_density_min -0.227
_refine_diff_density_rms 0.051
_refine_ls_abs_structure_details 'Flack H D (1983), Acta Cryst. A39, 876-881'
_refine_ls_abs_structure_Flack 1.6(11)
_refine_ls_extinction_method none
_refine_ls_goodness_of_fit_ref 0.752
_refine_ls_hydrogen_treatment constr
_refine_ls_matrix_type full
_refine_ls_number_parameters 277
_refine_ls_number_reflns 4844
_refine_ls_number_restraints 0
_refine_ls_restrained_S_all 0.752
_refine_ls_R_factor_all 0.1002
_refine_ls_R_factor_gt 0.0505
_refine_ls_shift/su_max 0.008
_refine_ls_shift/su_mean 0.000
_refine_ls_structure_factor_coef Fsqd
_refine_ls_weighting_details 'calc w=1/[\s^2^(Fo^2^)+(0.0508P)^2^+0.0000P] where P=(Fo^2^+2Fc^2^)/3'
_refine_ls_weighting_scheme calc
_refine_ls_wR_factor_gt 0.1057
_refine_ls_wR_factor_ref 0.1125
_reflns_number_gt 2152
_reflns_number_total 4844
_reflns_threshold_expression >2sigma(I)
_cod_data_source_file cg801287psup1.cif
_cod_data_source_block imai810_3
_cod_depositor_comments
;
The following automatic conversions were performed:

'_symmetry_cell_setting' value 'Orthorhombic' changed to
'orthorhombic' according to
/home/saulius/struct/CIF-dictionaries/cif_core.dic dictionary named
'cif_core.dic' version 2.4.2 from 2011-04-26.

Automatic conversion script
Id: cif_fix_values 1891 2012-01-12 08:04:46Z andrius 
;
_cod_original_cell_volume 1936.8(6)
_cod_original_sg_symbol_H-M P2(1)2(1)2
_cod_database_code 4509364

loop_
_symmetry_equiv_pos_as_xyz
'x, y, z'
'-x, -y, z'
'x+1/2, -y+1/2, -z'
'-x+1/2, y+1/2, -z'

loop_
_atom_site_label
_atom_site_type_symbol
_atom_site_fract_x
_atom_site_fract_y
_atom_site_fract_z
_atom_site_U_iso_or_equiv
_atom_site_adp_type
_atom_site_occupancy
_atom_site_symmetry_multiplicity
_atom_site_calc_flag
_atom_site_refinement_flags
C1 C 0.1750(2) 0.8546(4) 0.6973(2) 0.0522(9) Uani 1 1 d .
C2 C 0.1259(3) 0.7590(4) 0.6481(2) 0.0657(11) Uani 1 1 d .
C3 C 0.1431(3) 0.6304(5) 0.5728(2) 0.0872(15) Uani 1 1 d .
H3 H 0.1082 0.5694 0.5370 0.105 Uiso 1 1 calc R
C4 C 0.2086(3) 0.5959(5) 0.5527(3) 0.0886(17) Uani 1 1 d .
H4 H 0.2195 0.5073 0.5037 0.106 Uiso 1 1 calc R
C5 C 0.3306(3) 0.6600(6) 0.5817(3) 0.1003(19) Uani 1 1 d .
H5 H 0.3418 0.5670 0.5351 0.120 Uiso 1 1 calc R
C6 C 0.3833(2) 0.7541(6) 0.6224(3) 0.0852(15) Uani 1 1 d .
C7 C 0.3653(2) 0.8880(5) 0.6977(3) 0.0757(12) Uani 1 1 d .
H7 H 0.3998 0.9556 0.7308 0.091 Uiso 1 1 calc R
C8 C 0.2985(2) 0.9157(5) 0.7203(2) 0.0645(11) Uani 1 1 d .
H8 H 0.2880 1.0056 0.7688 0.077 Uiso 1 1 calc R
C9 C 0.2439(2) 0.8201(4) 0.6767(2) 0.0629(11) Uani 1 1 d .
C10 C 0.2613(3) 0.6860(5) 0.6014(2) 0.0713(12) Uani 1 1 d .
O2 O 0.05819(16) 0.7791(4) 0.66266(15) 0.0843(8) Uani 1 1 d .
H2 H 0.0515 0.8362 0.7153 0.126 Uiso 1 1 calc R
C6M C 0.4567(2) 0.7307(6) 0.5968(3) 0.1247(19) Uani 1 1 d .
H6M1 H 0.4613 0.6372 0.5453 0.187 Uiso 1 1 calc R
H6M2 H 0.4820 0.6903 0.6548 0.187 Uiso 1 1 calc R
H6M3 H 0.4751 0.8495 0.5738 0.187 Uiso 1 1 calc R
C11 C 0.15744(16) 1.0034(4) 0.77012(17) 0.0401(8) Uani 1 1 d .
C12 C 0.13546(18) 1.1728(4) 0.73631(19) 0.0524(9) Uani 1 1 d .
C13 C 0.12166(15) 1.3205(4) 0.79946(18) 0.0433(7) Uani 1 1 d .
H13 H 0.1077 1.4369 0.7737 0.052 Uiso 1 1 calc R
C14 C 0.12809(13) 1.2985(3) 0.89647(18) 0.0333(6) Uani 1 1 d .
H14 H 0.1182 1.3997 0.9387 0.040 Uiso 1 1 calc R
C15 C 0.15538(12) 1.1021(4) 1.03837(17) 0.0282(6) Uani 1 1 d .
H15 H 0.1462 1.2033 1.0810 0.034 Uiso 1 1 calc R
C16 C 0.17419(14) 0.9342(4) 1.07733(18) 0.0330(7) Uani 1 1 d .
C17 C 0.18884(11) 0.7869(3) 1.01261(18) 0.0324(6) Uani 1 1 d .
H17 H 0.2020 0.6699 1.0386 0.039 Uiso 1 1 calc R
C18 C 0.18473(12) 0.8075(4) 0.91483(18) 0.0322(6) Uani 1 1 d .
H18 H 0.1956 0.7057 0.8735 0.039 Uiso 1 1 calc R
C19 C 0.16441(13) 0.9785(3) 0.87281(17) 0.0302(6) Uani 1 1 d .
C20 C 0.14926(13) 1.1286(4) 0.93630(18) 0.0295(7) Uani 1 1 d .
O12 O 0.12919(18) 1.1940(3) 0.63830(13) 0.0962(10) Uani 1 1 d .
H12 H 0.1135 1.3001 0.6260 0.144 Uiso 1 1 calc R
C16M C 0.17932(15) 0.9080(4) 1.18691(19) 0.0434(7) Uani 1 1 d .
H16A H 0.1715 1.0272 1.2196 0.065 Uiso 1 1 calc R
H16B H 0.2248 0.8619 1.2036 0.065 Uiso 1 1 calc R
H16C H 0.1450 0.8179 1.2084 0.065 Uiso 1 1 calc R
C21 C 1.0000 1.0000 0.8964(3) 0.0301(9) Uani 1 2 d S
C22 C 1.01771(13) 0.8358(4) 0.95198(19) 0.0331(7) Uani 1 1 d .
C23 C 1.01704(15) 0.8351(4) 1.0476(2) 0.0427(8) Uani 1 1 d .
C24 C 1.0000 1.0000 1.1053(3) 0.0461(12) Uani 1 2 d S
O21 O 1.0000 1.0000 0.80731(18) 0.0453(8) Uani 1 2 d S
O24 O 1.0000 1.0000 1.1937(2) 0.0786(12) Uani 1 2 d S
F22 F 1.03306(8) 0.6842(2) 0.90029(13) 0.0530(5) Uani 1 1 d .
F23 F 1.03243(9) 0.6829(3) 1.09903(14) 0.0724(6) Uani 1 1 d .

loop_
_atom_site_aniso_label
_atom_site_aniso_U_11
_atom_site_aniso_U_22
_atom_site_aniso_U_33
_atom_site_aniso_U_23
_atom_site_aniso_U_13
_atom_site_aniso_U_12
C1 0.104(3) 0.0273(18) 0.0252(15) -0.0014(13) 0.0267(18) -0.0018(18)
C2 0.145(4) 0.0295(18) 0.0226(16) -0.0037(14) 0.020(2) -0.013(2)
C3 0.196(5) 0.032(2) 0.033(2) -0.0058(16) 0.027(3) -0.008(3)
C4 0.216(6) 0.0216(19) 0.029(2) -0.0013(15) 0.031(3) 0.005(3)
C5 0.210(6) 0.050(3) 0.042(2) 0.0232(19) 0.062(3) 0.065(3)
C6 0.136(4) 0.073(3) 0.046(3) 0.031(2) 0.052(3) 0.059(3)
C7 0.117(3) 0.049(2) 0.061(2) 0.0168(18) 0.046(2) 0.030(2)
C8 0.111(3) 0.0346(19) 0.048(2) 0.0128(16) 0.046(2) 0.021(2)
C9 0.139(4) 0.0197(16) 0.0306(17) 0.0045(14) 0.030(2) 0.003(2)
C10 0.148(4) 0.034(2) 0.0313(19) 0.0104(16) 0.043(2) 0.034(2)
O2 0.144(2) 0.0696(19) 0.0390(14) -0.0186(13) 0.0098(16) -0.0292(19)
C6M 0.172(4) 0.124(4) 0.078(3) 0.042(3) 0.066(3) 0.105(4)
C11 0.076(2) 0.0208(14) 0.0233(14) -0.0058(12) 0.0131(14) -0.0055(15)
C12 0.104(3) 0.0277(17) 0.0256(16) -0.0062(13) 0.0201(16) -0.0069(19)
C13 0.079(2) 0.0223(15) 0.0287(16) 0.0038(13) 0.0096(14) -0.0022(16)
C14 0.0476(17) 0.0219(15) 0.0306(15) -0.0095(12) 0.0089(13) -0.0079(14)
C15 0.0311(16) 0.0265(15) 0.0270(14) -0.0101(11) 0.0043(11) -0.0042(13)
C16 0.0324(17) 0.0346(17) 0.0321(15) -0.0060(13) -0.0034(13) 0.0007(13)
C17 0.0281(14) 0.0320(16) 0.0372(16) -0.0001(14) 0.0022(13) 0.0020(12)
C18 0.0350(16) 0.0244(15) 0.0371(16) -0.0082(13) 0.0078(13) 0.0008(13)
C19 0.0369(17) 0.0230(14) 0.0307(14) -0.0071(12) 0.0137(12) -0.0042(12)
C20 0.0328(17) 0.0255(16) 0.0301(15) -0.0075(11) 0.0094(12) -0.0078(13)
O12 0.240(3) 0.0368(13) 0.0118(10) 0.0020(9) 0.0096(15) 0.0073(19)
C16M 0.055(2) 0.0472(18) 0.0280(15) 0.0011(13) -0.0057(15) 0.0030(16)
C21 0.031(2) 0.026(2) 0.034(2) 0.000 0.000 -0.005(2)
C22 0.0284(17) 0.0268(16) 0.0442(17) -0.0036(13) -0.0014(13) -0.0053(14)
C23 0.0387(19) 0.0326(18) 0.057(2) 0.0153(16) -0.0089(15) -0.0092(15)
C24 0.042(3) 0.068(3) 0.028(2) 0.000 0.000 -0.023(3)
O21 0.065(2) 0.0458(18) 0.0251(15) 0.000 0.000 -0.0119(16)
O24 0.072(2) 0.130(3) 0.0340(19) 0.000 0.000 -0.043(2)
F22 0.0512(11) 0.0275(9) 0.0804(12) -0.0121(9) 0.0015(9) 0.0014(8)
F23 0.0749(13) 0.0592(12) 0.0831(13) 0.0422(11) -0.0261(11) -0.0206(11)

loop_
_atom_type_symbol
_atom_type_description
_atom_type_scat_dispersion_real
_atom_type_scat_dispersion_imag
_atom_type_scat_source
C C 0.0033 0.0016 'International Tables Vol C Tables 4.2.6.8 and 6.1.1.4'
H H 0.0000 0.0000 'International Tables Vol C Tables 4.2.6.8 and 6.1.1.4'
O O 0.0106 0.0060 'International Tables Vol C Tables 4.2.6.8 and 6.1.1.4'
F F 0.0171 0.0103 'International Tables Vol C Tables 4.2.6.8 and 6.1.1.4'

loop_
_geom_angle_atom_site_label_1
_geom_angle_atom_site_label_2
_geom_angle_atom_site_label_3
_geom_angle
_geom_angle_site_symmetry_1
_geom_angle_site_symmetry_3
C2 C1 C9 119.6(3) . .
C2 C1 C11 121.6(3) . .
C9 C1 C11 118.7(3) . .
O2 C2 C1 124.7(3) . .
O2 C2 C3 114.2(4) . .
C1 C2 C3 121.1(4) . .
C4 C3 C2 119.8(5) . .
C3 C4 C10 122.0(4) . .
C6 C5 C10 126.6(4) . .
C5 C6 C7 115.8(4) . .
C5 C6 C6M 125.8(4) . .
C7 C6 C6M 118.4(5) . .
C8 C7 C6 119.5(4) . .
C7 C8 C9 124.5(4) . .
C1 C9 C8 124.2(3) . .
C1 C9 C10 119.1(4) . .
C8 C9 C10 116.6(4) . .
C4 C10 C5 124.6(4) . .
C4 C10 C9 118.4(4) . .
C5 C10 C9 117.0(4) . .
C12 C11 C19 118.3(2) . .
C12 C11 C1 118.8(2) . .
C19 C11 C1 122.9(3) . .
O12 C12 C11 117.5(2) . .
O12 C12 C13 120.6(3) . .
C11 C12 C13 121.8(2) . .
C14 C13 C12 120.3(3) . .
C13 C14 C20 121.0(3) . .
C16 C15 C20 121.7(2) . .
C15 C16 C17 118.2(2) . .
C15 C16 C16M 120.8(2) . .
C17 C16 C16M 121.0(3) . .
C18 C17 C16 121.9(3) . .
C17 C18 C19 121.1(2) . .
C18 C19 C20 118.1(2) . .
C18 C19 C11 122.5(2) . .
C20 C19 C11 119.3(2) . .
C14 C20 C15 121.8(2) . .
C14 C20 C19 119.2(2) . .
C15 C20 C19 119.0(2) . .
O21 C21 C22 121.72(17) . 2_775
O21 C21 C22 121.72(17) . .
C22 C21 C22 116.6(3) 2_775 .
C23 C22 F22 122.0(3) . .
C23 C22 C21 121.8(3) . .
F22 C22 C21 116.2(2) . .
C22 C23 F23 121.8(3) . .
C22 C23 C24 122.6(3) . .
F23 C23 C24 115.6(3) . .
O24 C24 C23 122.63(18) . 2_775
O24 C24 C23 122.63(17) . .
C23 C24 C23 114.7(3) 2_775 .

loop_
_geom_bond_atom_site_label_1
_geom_bond_atom_site_label_2
_geom_bond_distance
_geom_bond_site_symmetry_2
C1 C2 1.364(5) .
C1 C9 1.405(5) .
C1 C11 1.504(4) .
C2 O2 1.353(4) .
C2 C3 1.426(5) .
C3 C4 1.340(6) .
C4 C10 1.391(6) .
C5 C6 1.358(6) .
C5 C10 1.401(6) .
C6 C7 1.455(5) .
C6 C6M 1.495(5) .
C7 C8 1.364(5) .
C8 C9 1.407(5) .
C9 C10 1.452(4) .
C11 C12 1.374(4) .
C11 C19 1.424(3) .
C12 O12 1.357(3) .
C12 C13 1.397(4) .
C13 C14 1.344(4) .
C14 C20 1.403(4) .
C15 C16 1.372(4) .
C15 C20 1.416(3) .
C16 C17 1.412(3) .
C16 C16M 1.516(4) .
C17 C18 1.350(3) .
C18 C19 1.416(3) .
C19 C20 1.418(3) .
C21 O21 1.220(4) .
C21 C22 1.448(3) 2_775
C21 C22 1.448(3) .
C22 C23 1.310(3) .
C22 F22 1.335(3) .
C23 F23 1.337(3) .
C23 C24 1.464(4) .
C24 O24 1.210(5) .
C24 C23 1.464(4) 2_775
